data_4068237
loop_
_publ_author_name
'Yamaguchi, Yoshitaka'
'Ichioka, Hiromi'
'Klein, Axel'
'Brennessel, William W.'
'Vicic, David A.'

_publ_section_title
;
 Linear Bis(perfluoroalkyl) Complexes of Nickel Bipyridine
;
_journal_issue 4
_journal_name_full Organometallics
_journal_page_first 1477
_journal_paper_doi 10.1021/om2012776
_journal_volume 31
_journal_year 2012
_chemical_formula_moiety 'C40 H48 Cl2 F10 N4 Ni2, 3(C H2 Cl2)'
_chemical_formula_sum 'C43 H54 Cl8 F10 N4 Ni2'
_chemical_formula_weight 1217.92
_chemical_name_common hawdv04
_chemical_name_systematic
; 
 ? 
;
_space_group_IT_number 14
_symmetry_cell_setting monoclinic
_symmetry_space_group_name_Hall '-P 2ybc'
_symmetry_space_group_name_H-M 'P 1 21/c 1'
_atom_sites_solution_hydrogens geom
_atom_sites_solution_primary direct
_atom_sites_solution_secondary difmap
_audit_creation_method SHELXL-97
_cell_angle_alpha 90.00
_cell_angle_beta 91.436(2)
_cell_angle_gamma 90.00
_cell_formula_units_Z 8
_cell_length_a 13.9044(15)
_cell_length_b 27.052(3)
_cell_length_c 27.707(3)
_cell_measurement_reflns_used 4049
_cell_measurement_temperature 100.0(1)
_cell_measurement_theta_max 24.51
_cell_measurement_theta_min 2.21
_cell_volume 10418(2)
_computing_cell_refinement 'SAINT (Bruker, 2009)'
_computing_data_collection 'APEX2 (Bruker, 2011)'
_computing_data_reduction 'SAINT (Bruker, 2009)'
_computing_molecular_graphics 'SHELXTL (Sheldrick, 2008)'
_computing_publication_material 'SHELXTL (Sheldrick, 2008)'
_computing_structure_refinement 'SHELXL-97 (Sheldrick, 2008)'
_computing_structure_solution 'SIR97 (Altomare et al., 1999)'
_diffrn_ambient_temperature 100.0(1)
_diffrn_measured_fraction_theta_full 1.000
_diffrn_measured_fraction_theta_max 1.000
_diffrn_measurement_device_type 'Bruker SMART APEX II CCD Platform'
_diffrn_measurement_method 'area detector, \w scans per \f'
_diffrn_radiation_monochromator graphite
_diffrn_radiation_source 'fine-focus sealed tube'
_diffrn_radiation_type MoK\a
_diffrn_radiation_wavelength 0.71073
_diffrn_reflns_av_R_equivalents 0.1476
_diffrn_reflns_av_sigmaI/netI 0.1066
_diffrn_reflns_limit_h_max 16
_diffrn_reflns_limit_h_min -16
_diffrn_reflns_limit_k_max 32
_diffrn_reflns_limit_k_min -32
_diffrn_reflns_limit_l_max 32
_diffrn_reflns_limit_l_min -32
_diffrn_reflns_number 91810
_diffrn_reflns_theta_full 25.03
_diffrn_reflns_theta_max 25.03
_diffrn_reflns_theta_min 1.46
_diffrn_standards_number 0
_exptl_absorpt_coefficient_mu 1.204
_exptl_absorpt_correction_T_max 0.8124
_exptl_absorpt_correction_T_min 0.7609
_exptl_absorpt_correction_type multi-scan
_exptl_absorpt_process_details 'SADABS (Sheldrick, 2008)'
_exptl_crystal_colour orange
_exptl_crystal_density_diffrn 1.553
_exptl_crystal_density_method 'not measured'
_exptl_crystal_description block
_exptl_crystal_F_000 4976
_exptl_crystal_size_max 0.24
_exptl_crystal_size_mid 0.20
_exptl_crystal_size_min 0.18
_refine_diff_density_max 0.817
_refine_diff_density_min -0.797
_refine_diff_density_rms 0.104
_refine_ls_extinction_method none
_refine_ls_goodness_of_fit_ref 1.022
_refine_ls_hydrogen_treatment constr
_refine_ls_matrix_type full
_refine_ls_number_parameters 1253
_refine_ls_number_reflns 18409
_refine_ls_number_restraints 19
_refine_ls_restrained_S_all 1.022
_refine_ls_R_factor_all 0.1205
_refine_ls_R_factor_gt 0.0569
_refine_ls_shift/su_max 0.001
_refine_ls_shift/su_mean 0.000
_refine_ls_structure_factor_coef Fsqd
_refine_ls_weighting_details 'calc w=1/[\s^2^(Fo^2^)+(0.0544P)^2^+2.7846P] where P=(Fo^2^+2Fc^2^)/3'
_refine_ls_weighting_scheme calc
_refine_ls_wR_factor_gt 0.1160
_refine_ls_wR_factor_ref 0.1401
_reflns_number_gt 10726
_reflns_number_total 18409
_reflns_threshold_expression >2sigma(I)
_cod_data_source_file om2012776_si_001.cif
_cod_data_source_block Cldimer
_cod_original_cell_volume 10418.3(19)
_cod_database_code 4068237

loop_
_symmetry_equiv_pos_as_xyz
'x, y, z'
'-x, y+1/2, -z+1/2'
'-x, -y, -z'
'x, -y-1/2, z-1/2'

loop_
_atom_site_label
_atom_site_type_symbol
_atom_site_fract_x
_atom_site_fract_y
_atom_site_fract_z
_atom_site_U_iso_or_equiv
_atom_site_adp_type
_atom_site_occupancy
_atom_site_symmetry_multiplicity
_atom_site_calc_flag
_atom_site_refinement_flags
_atom_site_disorder_assembly
_atom_site_disorder_group
Ni1 Ni 0.85052(5) 0.24971(3) 0.62226(2) 0.01614(17) Uani 1 1 d . . .
Ni2 Ni 0.84292(5) 0.27447(3) 0.74048(2) 0.01842(18) Uani 1 1 d . . .
Cl1 Cl 0.74055(9) 0.28941(5) 0.67680(5) 0.0194(3) Uani 1 1 d . . .
Cl2 Cl 0.88771(9) 0.20705(5) 0.69744(5) 0.0190(3) Uani 1 1 d . . .
N1 N 0.9464(3) 0.20556(16) 0.58521(15) 0.0162(10) Uani 1 1 d . . .
N2 N 0.7642(3) 0.19141(17) 0.60173(15) 0.0183(11) Uani 1 1 d . . .
N3 N 0.8082(3) 0.29539(16) 0.56681(16) 0.0175(10) Uani 1 1 d . . .
N4 N 0.9443(3) 0.30768(16) 0.63327(16) 0.0172(10) Uani 1 1 d . . .
C1 C 1.0399(4) 0.2137(2) 0.57852(18) 0.0195(13) Uani 1 1 d . . .
H1 H 1.0637 0.2464 0.5831 0.023 Uiso 1 1 calc R . .
C2 C 1.1039(4) 0.1774(2) 0.56534(19) 0.0206(13) Uani 1 1 d . . .
H2 H 1.1695 0.1854 0.5606 0.025 Uiso 1 1 calc R . .
C3 C 1.0719(4) 0.1289(2) 0.55896(19) 0.0174(13) Uani 1 1 d . . .
C4 C 0.9743(4) 0.1211(2) 0.56378(19) 0.0182(13) Uani 1 1 d . . .
H4 H 0.9484 0.0890 0.5585 0.022 Uiso 1 1 calc R . .
C5 C 0.9142(4) 0.1593(2) 0.57619(19) 0.0175(13) Uani 1 1 d . . .
C6 C 0.8081(4) 0.1530(2) 0.58112(19) 0.0184(13) Uani 1 1 d . . .
C7 C 0.7577(4) 0.1124(2) 0.5634(2) 0.0213(13) Uani 1 1 d . . .
H7 H 0.7916 0.0860 0.5488 0.026 Uiso 1 1 calc R . .
C8 C 0.6583(4) 0.1097(2) 0.5666(2) 0.0206(13) Uani 1 1 d . . .
C9 C 0.6146(4) 0.1493(2) 0.58973(19) 0.0206(13) Uani 1 1 d . . .
H9 H 0.5471 0.1489 0.5943 0.025 Uiso 1 1 calc R . .
C10 C 0.6681(4) 0.1887(2) 0.60598(19) 0.0194(13) Uani 1 1 d . . .
H10 H 0.6359 0.2154 0.6209 0.023 Uiso 1 1 calc R . .
C11 C 1.1417(4) 0.0878(2) 0.5463(2) 0.0249(14) Uani 1 1 d . . .
C12 C 1.2282(5) 0.0883(2) 0.5831(3) 0.0402(18) Uani 1 1 d . . .
H12A H 1.2608 0.1204 0.5819 0.060 Uiso 1 1 calc R . .
H12B H 1.2735 0.0620 0.5750 0.060 Uiso 1 1 calc R . .
H12C H 1.2046 0.0828 0.6157 0.060 Uiso 1 1 calc R . .
C13 C 1.0962(5) 0.0370(2) 0.5491(3) 0.0412(18) Uani 1 1 d . . .
H13A H 1.0413 0.0351 0.5263 0.062 Uiso 1 1 calc R . .
H13B H 1.0740 0.0313 0.5820 0.062 Uiso 1 1 calc R . .
H13C H 1.1437 0.0118 0.5410 0.062 Uiso 1 1 calc R . .
C14 C 1.1779(5) 0.0962(3) 0.4967(2) 0.0422(18) Uani 1 1 d . . .
H14A H 1.1241 0.0940 0.4732 0.063 Uiso 1 1 calc R . .
H14B H 1.2260 0.0711 0.4894 0.063 Uiso 1 1 calc R . .
H14C H 1.2072 0.1291 0.4950 0.063 Uiso 1 1 calc R . .
C15 C 0.5987(4) 0.0680(2) 0.5466(2) 0.0265(14) Uani 1 1 d . . .
C16 C 0.6607(5) 0.0299(3) 0.5202(3) 0.065(3) Uani 1 1 d . . .
H16A H 0.7025 0.0127 0.5437 0.098 Uiso 1 1 calc R . .
H16B H 0.7004 0.0469 0.4966 0.098 Uiso 1 1 calc R . .
H16C H 0.6189 0.0060 0.5035 0.098 Uiso 1 1 calc R . .
C17 C 0.5442(5) 0.0425(3) 0.5859(2) 0.0431(19) Uani 1 1 d . . .
H17A H 0.5056 0.0669 0.6030 0.065 Uiso 1 1 calc R . .
H17B H 0.5898 0.0268 0.6086 0.065 Uiso 1 1 calc R . .
H17C H 0.5018 0.0173 0.5715 0.065 Uiso 1 1 calc R . .
C18 C 0.5265(5) 0.0898(3) 0.5094(3) 0.048(2) Uani 1 1 d . . .
H18A H 0.4825 0.1122 0.5257 0.072 Uiso 1 1 calc R . .
H18B H 0.4897 0.0630 0.4940 0.072 Uiso 1 1 calc R . .
H18C H 0.5614 0.1081 0.4848 0.072 Uiso 1 1 calc R . .
C19 C 0.7410(4) 0.2870(2) 0.5323(2) 0.0223(14) Uani 1 1 d . . .
H19 H 0.7095 0.2559 0.5320 0.027 Uiso 1 1 calc R . .
C20 C 0.7150(4) 0.3206(2) 0.4976(2) 0.0203(13) Uani 1 1 d . . .
H20 H 0.6674 0.3121 0.4738 0.024 Uiso 1 1 calc R . .
C21 C 0.7572(4) 0.3669(2) 0.49667(19) 0.0179(13) Uani 1 1 d . . .
C22 C 0.8276(4) 0.3759(2) 0.53256(19) 0.0190(13) Uani 1 1 d . . .
H22 H 0.8597 0.4069 0.5336 0.023 Uiso 1 1 calc R . .
C23 C 0.8511(4) 0.3400(2) 0.56658(19) 0.0176(13) Uani 1 1 d . . .
C24 C 0.9265(4) 0.34765(19) 0.60460(19) 0.0152(12) Uani 1 1 d . . .
C25 C 0.9757(4) 0.3916(2) 0.61179(19) 0.0166(12) Uani 1 1 d . . .
H25 H 0.9603 0.4192 0.5918 0.020 Uiso 1 1 calc R . .
C26 C 1.0469(4) 0.3964(2) 0.64747(19) 0.0177(13) Uani 1 1 d . . .
C27 C 1.0652(4) 0.3542(2) 0.67525(19) 0.0193(13) Uani 1 1 d . . .
H27 H 1.1148 0.3548 0.6995 0.023 Uiso 1 1 calc R . .
C28 C 1.0121(4) 0.3119(2) 0.66792(19) 0.0189(13) Uani 1 1 d . . .
H28 H 1.0243 0.2844 0.6885 0.023 Uiso 1 1 calc R . .
C29 C 0.7361(4) 0.4041(2) 0.4563(2) 0.0227(14) Uani 1 1 d . . .
C30 C 0.6295(4) 0.4042(2) 0.4429(2) 0.0335(16) Uani 1 1 d . . .
H30A H 0.5923 0.4126 0.4714 0.050 Uiso 1 1 calc R . .
H30B H 0.6105 0.3713 0.4312 0.050 Uiso 1 1 calc R . .
H30C H 0.6169 0.4287 0.4175 0.050 Uiso 1 1 calc R . .
C31 C 0.7947(5) 0.3876(2) 0.4129(2) 0.0336(16) Uani 1 1 d . . .
H31A H 0.7743 0.3544 0.4028 0.050 Uiso 1 1 calc R . .
H31B H 0.8632 0.3871 0.4220 0.050 Uiso 1 1 calc R . .
H31C H 0.7839 0.4108 0.3861 0.050 Uiso 1 1 calc R . .
C32 C 0.7656(5) 0.4567(2) 0.4704(2) 0.0341(16) Uani 1 1 d . . .
H32A H 0.7360 0.4656 0.5010 0.051 Uiso 1 1 calc R . .
H32B H 0.7440 0.4798 0.4451 0.051 Uiso 1 1 calc R . .
H32C H 0.8358 0.4585 0.4743 0.051 Uiso 1 1 calc R . .
C33 C 1.1033(4) 0.4443(2) 0.65618(19) 0.0204(13) Uani 1 1 d . . .
C34 C 1.0578(4) 0.4882(2) 0.6303(2) 0.0270(15) Uani 1 1 d . . .
H34A H 0.9915 0.4924 0.6408 0.041 Uiso 1 1 calc R . .
H34B H 1.0576 0.4824 0.5953 0.041 Uiso 1 1 calc R . .
H34C H 1.0949 0.5181 0.6379 0.041 Uiso 1 1 calc R . .
C35 C 1.2047(4) 0.4363(2) 0.6369(2) 0.0343(16) Uani 1 1 d . . .
H35A H 1.2002 0.4285 0.6024 0.051 Uiso 1 1 calc R . .
H35B H 1.2357 0.4088 0.6544 0.051 Uiso 1 1 calc R . .
H35C H 1.2428 0.4664 0.6417 0.051 Uiso 1 1 calc R . .
C36 C 1.1102(4) 0.4554(2) 0.7103(2) 0.0285(15) Uani 1 1 d . . .
H36A H 1.0453 0.4570 0.7233 0.043 Uiso 1 1 calc R . .
H36B H 1.1427 0.4872 0.7155 0.043 Uiso 1 1 calc R . .
H36C H 1.1468 0.4292 0.7268 0.043 Uiso 1 1 calc R . .
C37 C 0.9365(4) 0.2587(2) 0.79078(19) 0.0211(13) Uani 1 1 d . . .
F1 F 1.0207(2) 0.24005(12) 0.77159(11) 0.0266(8) Uani 1 1 d . . .
F2 F 0.9707(2) 0.29614(12) 0.82018(11) 0.0304(8) Uani 1 1 d . . .
C38 C 0.9058(4) 0.2189(2) 0.8265(2) 0.0270(15) Uani 1 1 d . . .
F3 F 0.9776(3) 0.20451(14) 0.85633(12) 0.0396(10) Uani 1 1 d . . .
F4 F 0.8731(3) 0.17832(12) 0.80475(12) 0.0332(9) Uani 1 1 d . . .
F5 F 0.8353(3) 0.23568(13) 0.85381(12) 0.0359(9) Uani 1 1 d . . .
C39 C 0.8005(4) 0.3331(2) 0.7727(2) 0.0242(14) Uani 1 1 d . . .
F6 F 0.7042(2) 0.34356(12) 0.76244(11) 0.0275(8) Uani 1 1 d . . .
F7 F 0.8028(2) 0.33321(12) 0.82275(11) 0.0287(8) Uani 1 1 d . . .
C40 C 0.8524(5) 0.3803(2) 0.7584(2) 0.0276(15) Uani 1 1 d . . .
F8 F 0.8410(2) 0.39030(12) 0.71170(12) 0.0311(9) Uani 1 1 d . . .
F9 F 0.8189(3) 0.42001(12) 0.78206(13) 0.0422(10) Uani 1 1 d . . .
F10 F 0.9466(2) 0.37822(13) 0.76807(12) 0.0347(9) Uani 1 1 d . . .
Ni3 Ni 0.35021(5) 0.24883(3) 0.66804(2) 0.01708(17) Uani 1 1 d . . .
Ni4 Ni 0.34361(5) 0.27606(3) 0.54931(3) 0.02073(18) Uani 1 1 d . . .
Cl3 Cl 0.24134(9) 0.29043(5) 0.61139(5) 0.0201(3) Uani 1 1 d . . .
Cl4 Cl 0.38955(10) 0.20859(5) 0.59295(5) 0.0208(3) Uani 1 1 d . . .
N5 N 0.4472(3) 0.20352(16) 0.70465(16) 0.0173(10) Uani 1 1 d . . .
N6 N 0.2636(3) 0.19062(17) 0.68567(15) 0.0175(11) Uani 1 1 d . . .
N7 N 0.3074(3) 0.29267(16) 0.72431(16) 0.0188(11) Uani 1 1 d . . .
N8 N 0.4416(3) 0.30823(16) 0.66118(16) 0.0185(11) Uani 1 1 d . . .
C41 C 0.5415(4) 0.2112(2) 0.71119(19) 0.0191(13) Uani 1 1 d . . .
H41 H 0.5655 0.2437 0.7068 0.023 Uiso 1 1 calc R . .
C42 C 0.6059(4) 0.1743(2) 0.72405(19) 0.0183(13) Uani 1 1 d . . .
H42 H 0.6723 0.1818 0.7285 0.022 Uiso 1 1 calc R . .
C43 C 0.5737(4) 0.1265(2) 0.73037(19) 0.0193(13) Uani 1 1 d . . .
C44 C 0.4757(4) 0.1188(2) 0.72502(18) 0.0182(13) Uani 1 1 d . . .
H44 H 0.4502 0.0867 0.7300 0.022 Uiso 1 1 calc R . .
C45 C 0.4145(4) 0.1573(2) 0.71258(19) 0.0184(13) Uani 1 1 d . . .
C46 C 0.3084(4) 0.1520(2) 0.70672(18) 0.0162(12) Uani 1 1 d . . .
C47 C 0.2582(4) 0.1112(2) 0.72409(19) 0.0165(12) Uani 1 1 d . . .
H47 H 0.2923 0.0846 0.7389 0.020 Uiso 1 1 calc R . .
C48 C 0.1582(4) 0.1097(2) 0.71961(19) 0.0180(13) Uani 1 1 d . . .
C49 C 0.1145(4) 0.1498(2) 0.6965(2) 0.0211(13) Uani 1 1 d . . .
H49 H 0.0466 0.1500 0.6916 0.025 Uiso 1 1 calc R . .
C50 C 0.1674(4) 0.1888(2) 0.68050(19) 0.0195(13) Uani 1 1 d . . .
H50 H 0.1349 0.2157 0.6652 0.023 Uiso 1 1 calc R . .
C51 C 0.6450(4) 0.0847(2) 0.7436(2) 0.0195(13) Uani 1 1 d . . .
C52 C 0.7259(4) 0.0843(2) 0.7072(2) 0.0302(15) Uani 1 1 d . . .
H52A H 0.6992 0.0764 0.6750 0.045 Uiso 1 1 calc R . .
H52B H 0.7738 0.0593 0.7167 0.045 Uiso 1 1 calc R . .
H52C H 0.7565 0.1169 0.7065 0.045 Uiso 1 1 calc R . .
C53 C 0.6879(5) 0.0958(2) 0.7943(2) 0.0353(17) Uani 1 1 d . . .
H53A H 0.7337 0.0698 0.8036 0.053 Uiso 1 1 calc R . .
H53B H 0.6361 0.0970 0.8176 0.053 Uiso 1 1 calc R . .
H53C H 0.7210 0.1278 0.7939 0.053 Uiso 1 1 calc R . .
C54 C 0.5954(4) 0.0344(2) 0.7446(2) 0.0301(15) Uani 1 1 d . . .
H54A H 0.5667 0.0272 0.7127 0.045 Uiso 1 1 calc R . .
H54B H 0.5449 0.0348 0.7687 0.045 Uiso 1 1 calc R . .
H54C H 0.6428 0.0088 0.7531 0.045 Uiso 1 1 calc R . .
C55 C 0.0964(4) 0.0679(2) 0.7391(2) 0.0235(14) Uani 1 1 d . . .
C56 C 0.1575(4) 0.0318(2) 0.7689(2) 0.0283(15) Uani 1 1 d . . .
H56A H 0.2045 0.0159 0.7481 0.043 Uiso 1 1 calc R . .
H56B H 0.1160 0.0065 0.7827 0.043 Uiso 1 1 calc R . .
H56C H 0.1914 0.0497 0.7949 0.043 Uiso 1 1 calc R . .
C57 C 0.0484(5) 0.0410(2) 0.6961(2) 0.0334(16) Uani 1 1 d . . .
H57A H 0.0979 0.0255 0.6766 0.050 Uiso 1 1 calc R . .
H57B H 0.0120 0.0648 0.6762 0.050 Uiso 1 1 calc R . .
H57C H 0.0047 0.0156 0.7079 0.050 Uiso 1 1 calc R . .
C58 C 0.0195(4) 0.0895(2) 0.7711(2) 0.0342(16) Uani 1 1 d . . .
H58A H 0.0503 0.1083 0.7975 0.051 Uiso 1 1 calc R . .
H58B H -0.0189 0.0627 0.7845 0.051 Uiso 1 1 calc R . .
H58C H -0.0224 0.1115 0.7519 0.051 Uiso 1 1 calc R . .
C59 C 0.2424(4) 0.2817(2) 0.75775(19) 0.0186(13) Uani 1 1 d . . .
H59 H 0.2126 0.2501 0.7565 0.022 Uiso 1 1 calc R . .
C60 C 0.2168(4) 0.3140(2) 0.7939(2) 0.0213(13) Uani 1 1 d . . .
H60 H 0.1702 0.3044 0.8166 0.026 Uiso 1 1 calc R . .
C61 C 0.2592(4) 0.3603(2) 0.7970(2) 0.0209(13) Uani 1 1 d . . .
C62 C 0.3255(4) 0.3720(2) 0.76210(19) 0.0197(13) Uani 1 1 d . . .
H62 H 0.3553 0.4036 0.7625 0.024 Uiso 1 1 calc R . .
C63 C 0.3488(4) 0.3379(2) 0.7266(2) 0.0213(13) Uani 1 1 d . . .
C64 C 0.4225(4) 0.3474(2) 0.68988(19) 0.0185(13) Uani 1 1 d . . .
C65 C 0.4679(4) 0.3919(2) 0.6843(2) 0.0218(14) Uani 1 1 d . . .
H65 H 0.4520 0.4188 0.7046 0.026 Uiso 1 1 calc R . .
C66 C 0.5372(4) 0.3984(2) 0.6490(2) 0.0216(13) Uani 1 1 d . . .
C67 C 0.5576(4) 0.3573(2) 0.6213(2) 0.0209(13) Uani 1 1 d . . .
H67 H 0.6058 0.3591 0.5977 0.025 Uiso 1 1 calc R . .
C68 C 0.5082(4) 0.3138(2) 0.62791(19) 0.0170(12) Uani 1 1 d . . .
H68 H 0.5223 0.2864 0.6078 0.020 Uiso 1 1 calc R . .
C69 C 0.2369(4) 0.3949(2) 0.8390(2) 0.0237(14) Uani 1 1 d . . .
C70 C 0.2867(4) 0.3728(2) 0.8836(2) 0.0313(16) Uani 1 1 d . . .
H70A H 0.2576 0.3407 0.8909 0.047 Uiso 1 1 calc R . .
H70B H 0.2792 0.3951 0.9111 0.047 Uiso 1 1 calc R . .
H70C H 0.3552 0.3683 0.8775 0.047 Uiso 1 1 calc R . .
C71 C 0.1279(4) 0.3983(2) 0.8465(2) 0.0310(15) Uani 1 1 d . . .
H71A H 0.1029 0.3655 0.8546 0.047 Uiso 1 1 calc R . .
H71B H 0.0960 0.4101 0.8168 0.047 Uiso 1 1 calc R . .
H71C H 0.1153 0.4214 0.8729 0.047 Uiso 1 1 calc R . .
C72 C 0.2742(5) 0.4475(2) 0.8310(2) 0.0324(16) Uani 1 1 d . . .
H72A H 0.2451 0.4610 0.8012 0.049 Uiso 1 1 calc R . .
H72B H 0.3443 0.4468 0.8283 0.049 Uiso 1 1 calc R . .
H72C H 0.2569 0.4685 0.8583 0.049 Uiso 1 1 calc R . .
C73 C 0.5825(5) 0.4485(2) 0.6414(2) 0.0317(16) Uani 1 1 d . . .
C74 C 0.6266(5) 0.4671(2) 0.6893(3) 0.0400(18) Uani 1 1 d . . .
H74A H 0.5761 0.4701 0.7132 0.060 Uiso 1 1 calc R . .
H74B H 0.6565 0.4994 0.6844 0.060 Uiso 1 1 calc R . .
H74C H 0.6755 0.4436 0.7011 0.060 Uiso 1 1 calc R . .
C75 C 0.5041(5) 0.4845(2) 0.6237(2) 0.0438(19) Uani 1 1 d . . .
H75A H 0.4770 0.4731 0.5926 0.066 Uiso 1 1 calc R . .
H75B H 0.5320 0.5175 0.6197 0.066 Uiso 1 1 calc R . .
H75C H 0.4530 0.4861 0.6474 0.066 Uiso 1 1 calc R . .
C76 C 0.6613(7) 0.4459(3) 0.6039(3) 0.083(3) Uani 1 1 d . . .
H76A H 0.7114 0.4227 0.6149 0.124 Uiso 1 1 calc R . .
H76B H 0.6896 0.4787 0.5998 0.124 Uiso 1 1 calc R . .
H76C H 0.6335 0.4345 0.5730 0.124 Uiso 1 1 calc R . .
C77 C 0.4352(4) 0.2606(2) 0.5002(2) 0.0246(14) Uani 1 1 d . . .
F11 F 0.5209(2) 0.24151(12) 0.52059(11) 0.0288(8) Uani 1 1 d . . .
F12 F 0.4684(2) 0.29749(12) 0.47107(12) 0.0309(8) Uani 1 1 d . . .
C78 C 0.4024(5) 0.2209(2) 0.4649(2) 0.0303(15) Uani 1 1 d . . .
F13 F 0.3714(3) 0.18032(13) 0.48648(12) 0.0372(9) Uani 1 1 d . . .
F14 F 0.4721(3) 0.20708(14) 0.43500(13) 0.0431(10) Uani 1 1 d . . .
F15 F 0.3295(3) 0.23758(13) 0.43685(12) 0.0391(10) Uani 1 1 d . . .
C79 C 0.3004(4) 0.3344(2) 0.5162(2) 0.0245(14) Uani 1 1 d . . .
F16 F 0.2051(2) 0.34525(13) 0.52627(12) 0.0322(9) Uani 1 1 d . . .
F17 F 0.2984(2) 0.33364(12) 0.46622(11) 0.0305(8) Uani 1 1 d . . .
C80 C 0.3531(5) 0.3823(2) 0.5295(2) 0.0292(15) Uani 1 1 d . . .
F18 F 0.3545(2) 0.39013(13) 0.57660(12) 0.0318(9) Uani 1 1 d . . .
F19 F 0.4454(3) 0.38152(14) 0.51627(13) 0.0420(10) Uani 1 1 d . . .
F20 F 0.3132(3) 0.42198(13) 0.50832(15) 0.0523(11) Uani 1 1 d . . .
C81 C 0.6447(6) 0.0696(3) 0.3418(4) 0.048(3) Uani 0.891(4) 1 d PD A 1
H81A H 0.7022 0.0816 0.3600 0.058 Uiso 0.891(4) 1 calc PR A 1
H81B H 0.6438 0.0855 0.3097 0.058 Uiso 0.891(4) 1 calc PR A 1
Cl5 Cl 0.65416(19) 0.00588(8) 0.33437(10) 0.0568(8) Uani 0.891(4) 1 d PDU A 1
Cl6 Cl 0.54278(17) 0.08701(9) 0.37206(11) 0.0671(9) Uani 0.891(4) 1 d PDU A 1
C81' C 0.649(5) 0.0790(11) 0.352(5) 0.048(3) Uani 0.109(4) 1 d PD A 5
H81C H 0.6427 0.1001 0.3807 0.058 Uiso 0.109(4) 1 calc PR A 5
H81D H 0.6956 0.0951 0.3303 0.058 Uiso 0.109(4) 1 calc PR A 5
Cl5' Cl 0.6927(15) 0.0215(9) 0.3691(11) 0.083(7) Uani 0.109(4) 1 d PDU A 5
Cl6' Cl 0.5382(16) 0.0747(11) 0.3219(12) 0.105(8) Uani 0.109(4) 1 d PDU A 5
C82 C 0.8419(5) 0.1690(3) 0.4376(3) 0.047(2) Uani 1 1 d . . .
H82A H 0.8791 0.1855 0.4639 0.056 Uiso 1 1 calc R . .
H82B H 0.8602 0.1844 0.4067 0.056 Uiso 1 1 calc R . .
Cl7 Cl 0.87290(16) 0.10591(8) 0.43652(7) 0.0609(6) Uani 1 1 d . . .
Cl8 Cl 0.71980(14) 0.17876(8) 0.44607(7) 0.0527(5) Uani 1 1 d . . .
C83 C 0.1004(5) 0.2665(2) 0.4603(2) 0.0365(17) Uani 1 1 d . . .
H83A H 0.1308 0.2881 0.4362 0.044 Uiso 1 1 calc R . .
H83B H 0.1450 0.2638 0.4886 0.044 Uiso 1 1 calc R . .
Cl9 Cl 0.08149(13) 0.20728(6) 0.43507(6) 0.0427(4) Uani 1 1 d . . .
Cl10 Cl -0.00889(13) 0.29339(7) 0.47836(6) 0.0447(5) Uani 1 1 d . . .
C84 C 0.1039(6) 0.0897(3) 0.9403(3) 0.051(2) Uani 1 1 d . . .
H84A H 0.0538 0.1053 0.9193 0.061 Uiso 1 1 calc R . .
H84B H 0.1456 0.1162 0.9538 0.061 Uiso 1 1 calc R . .
Cl11 Cl 0.04890(15) 0.05796(9) 0.98761(7) 0.0636(6) Uani 1 1 d . . .
Cl12 Cl 0.17272(16) 0.04939(9) 0.90605(8) 0.0694(7) Uani 1 1 d . . .
C85 C 0.3455(5) 0.1737(2) 0.8535(2) 0.0361(17) Uani 1 1 d . . .
H85A H 0.3789 0.1955 0.8306 0.043 Uiso 1 1 calc R . .
H85B H 0.3625 0.1849 0.8867 0.043 Uiso 1 1 calc R . .
Cl13 Cl 0.21881(13) 0.17907(7) 0.84361(6) 0.0424(4) Uani 1 1 d . . .
Cl14 Cl 0.38503(13) 0.11265(7) 0.84601(7) 0.0468(5) Uani 1 1 d . . .
C86 C 0.6032(5) 0.2661(3) 0.8325(3) 0.0452(19) Uani 1 1 d . . .
H86A H 0.6296 0.2890 0.8573 0.054 Uiso 1 1 calc R . .
H86B H 0.6494 0.2645 0.8059 0.054 Uiso 1 1 calc R . .
Cl15 Cl 0.49351(13) 0.28907(7) 0.81010(6) 0.0471(5) Uani 1 1 d . . .
Cl16 Cl 0.59134(13) 0.20719(7) 0.85789(7) 0.0456(5) Uani 1 1 d . . .

loop_
_atom_site_aniso_label
_atom_site_aniso_U_11
_atom_site_aniso_U_22
_atom_site_aniso_U_33
_atom_site_aniso_U_23
_atom_site_aniso_U_13
_atom_site_aniso_U_12
Ni1 0.0157(4) 0.0138(4) 0.0188(4) -0.0008(3) -0.0010(3) -0.0005(3)
Ni2 0.0182(4) 0.0169(4) 0.0201(4) -0.0010(3) -0.0003(3) 0.0008(3)
Cl1 0.0157(7) 0.0193(7) 0.0231(8) -0.0013(6) -0.0009(5) 0.0019(6)
Cl2 0.0200(7) 0.0156(7) 0.0211(7) -0.0005(6) -0.0023(6) 0.0010(6)
N1 0.015(2) 0.015(3) 0.018(3) -0.001(2) -0.0011(19) -0.003(2)
N2 0.019(3) 0.018(3) 0.018(3) -0.001(2) 0.001(2) -0.001(2)
N3 0.020(3) 0.009(2) 0.023(3) -0.002(2) -0.001(2) -0.003(2)
N4 0.016(2) 0.015(3) 0.021(3) -0.004(2) 0.003(2) 0.001(2)
C1 0.021(3) 0.021(3) 0.016(3) -0.001(3) -0.003(2) -0.004(3)
C2 0.019(3) 0.022(3) 0.020(3) -0.001(3) 0.003(2) -0.003(3)
C3 0.017(3) 0.018(3) 0.017(3) -0.002(2) 0.001(2) 0.002(3)
C4 0.024(3) 0.010(3) 0.021(3) -0.002(2) -0.001(2) -0.002(3)
C5 0.017(3) 0.020(3) 0.016(3) 0.002(2) 0.000(2) 0.000(3)
C6 0.024(3) 0.014(3) 0.017(3) -0.001(2) -0.001(2) 0.000(3)
C7 0.021(3) 0.017(3) 0.025(3) -0.003(3) -0.003(3) 0.004(3)
C8 0.018(3) 0.022(3) 0.022(3) 0.000(3) -0.004(2) -0.002(3)
C9 0.016(3) 0.023(3) 0.023(3) 0.001(3) -0.001(2) -0.002(3)
C10 0.021(3) 0.018(3) 0.019(3) 0.003(3) -0.002(2) 0.001(3)
C11 0.018(3) 0.027(4) 0.030(4) -0.001(3) 0.007(3) 0.000(3)
C12 0.032(4) 0.031(4) 0.058(5) -0.002(4) -0.002(3) 0.015(3)
C13 0.038(4) 0.026(4) 0.060(5) -0.009(4) 0.010(4) 0.004(3)
C14 0.047(5) 0.034(4) 0.046(5) -0.002(3) 0.011(3) 0.013(4)
C15 0.025(3) 0.018(3) 0.036(4) -0.004(3) -0.001(3) -0.002(3)
C16 0.036(5) 0.045(5) 0.114(7) -0.049(5) 0.012(5) -0.015(4)
C17 0.044(4) 0.036(4) 0.049(5) 0.000(4) -0.007(4) -0.025(4)
C18 0.050(5) 0.047(5) 0.047(5) -0.001(4) -0.015(4) -0.024(4)
C19 0.028(3) 0.017(3) 0.022(3) -0.005(3) 0.002(3) -0.005(3)
C20 0.022(3) 0.019(3) 0.019(3) 0.000(3) -0.006(2) -0.003(3)
C21 0.018(3) 0.016(3) 0.019(3) -0.002(2) 0.003(2) 0.001(3)
C22 0.023(3) 0.016(3) 0.018(3) -0.003(3) 0.000(2) -0.005(3)
C23 0.013(3) 0.022(3) 0.019(3) -0.004(3) 0.002(2) -0.004(3)
C24 0.016(3) 0.009(3) 0.021(3) 0.003(2) 0.002(2) -0.001(2)
C25 0.021(3) 0.014(3) 0.015(3) 0.001(2) 0.003(2) 0.001(2)
C26 0.018(3) 0.016(3) 0.020(3) 0.000(2) 0.004(2) 0.003(2)
C27 0.018(3) 0.022(3) 0.019(3) -0.001(3) 0.000(2) -0.001(3)
C28 0.020(3) 0.017(3) 0.020(3) 0.003(3) 0.004(2) 0.001(3)
C29 0.027(3) 0.020(3) 0.021(3) 0.002(3) -0.003(3) 0.000(3)
C30 0.021(3) 0.038(4) 0.041(4) 0.016(3) -0.005(3) 0.000(3)
C31 0.036(4) 0.043(4) 0.023(4) 0.008(3) 0.006(3) 0.001(3)
C32 0.044(4) 0.024(4) 0.034(4) 0.002(3) -0.003(3) -0.003(3)
C33 0.022(3) 0.019(3) 0.020(3) -0.001(3) -0.002(2) -0.004(3)
C34 0.032(4) 0.017(3) 0.032(4) 0.004(3) -0.001(3) -0.009(3)
C35 0.021(3) 0.032(4) 0.050(4) -0.002(3) 0.005(3) -0.005(3)
C36 0.036(4) 0.021(3) 0.029(4) -0.001(3) 0.001(3) -0.004(3)
C37 0.020(3) 0.023(3) 0.020(3) -0.004(3) 0.001(2) -0.002(3)
F1 0.0165(17) 0.036(2) 0.0270(19) -0.0012(16) 0.0011(14) 0.0019(15)
F2 0.030(2) 0.030(2) 0.030(2) -0.0046(16) -0.0105(15) -0.0034(17)
C38 0.028(4) 0.030(4) 0.022(3) 0.000(3) 0.001(3) 0.004(3)
F3 0.037(2) 0.047(2) 0.034(2) 0.0105(18) -0.0114(17) 0.0052(19)
F4 0.046(2) 0.021(2) 0.033(2) 0.0016(17) -0.0020(17) -0.0037(17)
F5 0.042(2) 0.036(2) 0.031(2) 0.0028(17) 0.0139(17) 0.0060(18)
C39 0.018(3) 0.031(4) 0.025(4) 0.003(3) 0.002(3) 0.004(3)
F6 0.0257(19) 0.027(2) 0.030(2) -0.0046(16) 0.0038(15) 0.0047(16)
F7 0.037(2) 0.028(2) 0.0217(19) -0.0052(15) 0.0049(15) 0.0007(17)
C40 0.035(4) 0.021(4) 0.028(4) -0.005(3) 0.004(3) 0.005(3)
F8 0.036(2) 0.027(2) 0.030(2) 0.0070(16) 0.0028(16) 0.0007(17)
F9 0.062(3) 0.017(2) 0.048(2) -0.0077(18) 0.022(2) -0.0017(19)
F10 0.033(2) 0.033(2) 0.038(2) -0.0019(17) -0.0006(17) -0.0086(18)
Ni3 0.0171(4) 0.0135(4) 0.0206(4) 0.0015(3) 0.0004(3) 0.0009(3)
Ni4 0.0220(4) 0.0191(4) 0.0211(4) 0.0011(3) 0.0018(3) 0.0020(3)
Cl3 0.0184(7) 0.0188(7) 0.0231(8) 0.0016(6) 0.0006(6) 0.0011(6)
Cl4 0.0221(7) 0.0191(8) 0.0212(8) 0.0010(6) 0.0023(6) 0.0026(6)
N5 0.020(3) 0.011(2) 0.021(3) 0.000(2) 0.000(2) -0.001(2)
N6 0.019(3) 0.016(3) 0.017(3) 0.001(2) 0.000(2) 0.000(2)
N7 0.018(3) 0.013(3) 0.025(3) -0.002(2) 0.002(2) 0.003(2)
N8 0.014(2) 0.017(3) 0.024(3) 0.004(2) -0.003(2) 0.005(2)
C41 0.018(3) 0.019(3) 0.020(3) 0.000(3) -0.001(2) -0.006(3)
C42 0.017(3) 0.018(3) 0.020(3) 0.003(2) -0.001(2) -0.003(3)
C43 0.022(3) 0.021(3) 0.015(3) 0.001(3) 0.000(2) 0.000(3)
C44 0.024(3) 0.016(3) 0.015(3) 0.001(2) 0.003(2) -0.001(3)
C45 0.019(3) 0.021(3) 0.015(3) -0.001(3) 0.003(2) 0.000(3)
C46 0.021(3) 0.012(3) 0.016(3) -0.002(2) 0.000(2) 0.003(2)
C47 0.018(3) 0.010(3) 0.022(3) 0.003(2) -0.001(2) -0.001(2)
C48 0.025(3) 0.012(3) 0.017(3) -0.008(2) 0.003(2) 0.002(3)
C49 0.013(3) 0.021(3) 0.030(3) -0.001(3) -0.001(2) -0.002(3)
C50 0.016(3) 0.023(3) 0.019(3) -0.001(3) -0.001(2) 0.006(3)
C51 0.020(3) 0.015(3) 0.023(3) -0.003(3) -0.005(2) 0.008(3)
C52 0.022(3) 0.023(4) 0.046(4) 0.005(3) 0.006(3) 0.003(3)
C53 0.039(4) 0.032(4) 0.035(4) 0.000(3) -0.011(3) 0.011(3)
C54 0.024(3) 0.019(3) 0.048(4) 0.005(3) 0.000(3) 0.002(3)
C55 0.023(3) 0.023(3) 0.025(3) 0.004(3) 0.001(3) 0.002(3)
C56 0.029(4) 0.019(3) 0.038(4) 0.007(3) 0.007(3) -0.004(3)
C57 0.039(4) 0.022(4) 0.039(4) 0.003(3) -0.001(3) -0.015(3)
C58 0.023(4) 0.037(4) 0.043(4) 0.014(3) 0.017(3) 0.006(3)
C59 0.019(3) 0.019(3) 0.017(3) 0.005(3) -0.002(2) -0.002(3)
C60 0.017(3) 0.022(3) 0.025(3) 0.004(3) 0.002(2) -0.005(3)
C61 0.019(3) 0.022(3) 0.022(3) 0.000(3) -0.002(2) 0.005(3)
C62 0.023(3) 0.017(3) 0.019(3) 0.001(3) -0.003(2) 0.002(3)
C63 0.019(3) 0.023(3) 0.021(3) 0.003(3) -0.003(2) 0.003(3)
C64 0.018(3) 0.020(3) 0.017(3) -0.001(3) -0.004(2) 0.005(3)
C65 0.021(3) 0.017(3) 0.028(3) -0.002(3) -0.006(3) 0.000(3)
C66 0.019(3) 0.021(3) 0.024(3) -0.003(3) -0.003(3) -0.002(3)
C67 0.016(3) 0.023(3) 0.024(3) 0.005(3) 0.004(2) 0.002(3)
C68 0.013(3) 0.020(3) 0.019(3) 0.000(3) 0.001(2) 0.000(2)
C69 0.034(4) 0.019(3) 0.018(3) 0.001(3) -0.002(3) -0.002(3)
C70 0.030(4) 0.037(4) 0.026(4) 0.002(3) 0.000(3) 0.002(3)
C71 0.036(4) 0.031(4) 0.027(4) -0.001(3) 0.003(3) 0.004(3)
C72 0.045(4) 0.020(3) 0.033(4) -0.003(3) 0.007(3) 0.000(3)
C73 0.035(4) 0.027(4) 0.034(4) -0.011(3) 0.013(3) -0.011(3)
C74 0.025(4) 0.024(4) 0.071(5) -0.008(4) -0.004(3) -0.001(3)
C75 0.061(5) 0.026(4) 0.044(4) 0.008(3) -0.005(4) -0.016(4)
C76 0.103(8) 0.042(5) 0.106(8) -0.025(5) 0.066(6) -0.047(5)
C77 0.025(3) 0.027(4) 0.022(3) 0.001(3) -0.002(3) -0.006(3)
F11 0.0171(18) 0.037(2) 0.032(2) 0.0027(17) 0.0022(14) 0.0021(16)
F12 0.032(2) 0.030(2) 0.032(2) 0.0035(17) 0.0074(15) -0.0063(17)
C78 0.038(4) 0.028(4) 0.025(4) 0.000(3) 0.001(3) 0.006(3)
F13 0.053(2) 0.025(2) 0.034(2) -0.0014(17) -0.0005(18) -0.0105(19)
F14 0.046(2) 0.051(3) 0.032(2) -0.0099(19) 0.0119(18) 0.008(2)
F15 0.045(2) 0.040(2) 0.032(2) -0.0078(18) -0.0188(18) 0.0011(19)
C79 0.020(3) 0.031(4) 0.022(3) -0.002(3) 0.004(3) -0.002(3)
F16 0.029(2) 0.036(2) 0.032(2) 0.0051(17) 0.0003(15) 0.0077(17)
F17 0.035(2) 0.034(2) 0.022(2) 0.0029(16) -0.0019(15) -0.0003(17)
C80 0.036(4) 0.022(4) 0.029(4) 0.002(3) 0.000(3) 0.002(3)
F18 0.031(2) 0.033(2) 0.032(2) -0.0090(17) 0.0018(16) -0.0027(17)
F19 0.039(2) 0.042(2) 0.046(2) -0.0076(19) 0.0166(18) -0.0124(19)
F20 0.074(3) 0.020(2) 0.062(3) 0.008(2) -0.014(2) 0.002(2)
C81 0.035(4) 0.038(5) 0.071(8) 0.006(5) 0.008(4) -0.003(4)
Cl5 0.0637(17) 0.0354(13) 0.0728(19) 0.0048(12) 0.0283(14) 0.0016(12)
Cl6 0.0469(15) 0.0524(15) 0.104(2) 0.0036(14) 0.0335(14) 0.0075(12)
C81' 0.035(4) 0.038(5) 0.071(8) 0.006(5) 0.008(4) -0.003(4)
Cl5' 0.068(12) 0.065(13) 0.116(16) 0.038(12) 0.022(12) -0.006(11)
Cl6' 0.065(13) 0.116(15) 0.134(16) 0.022(14) -0.019(12) -0.003(12)
C82 0.053(5) 0.052(5) 0.035(4) 0.006(4) -0.009(4) -0.015(4)
Cl7 0.0721(15) 0.0541(13) 0.0565(13) 0.0068(11) 0.0034(11) 0.0012(11)
Cl8 0.0529(12) 0.0588(13) 0.0464(12) 0.0085(10) -0.0015(9) -0.0074(10)
C83 0.032(4) 0.032(4) 0.046(4) -0.001(3) 0.011(3) 0.003(3)
Cl9 0.0435(11) 0.0362(10) 0.0482(11) -0.0099(9) -0.0031(8) 0.0079(8)
Cl10 0.0467(11) 0.0471(11) 0.0407(11) 0.0019(9) 0.0118(8) 0.0143(9)
C84 0.057(5) 0.046(5) 0.049(5) -0.003(4) 0.008(4) -0.001(4)
Cl11 0.0501(13) 0.0834(17) 0.0577(13) 0.0059(12) 0.0116(10) 0.0047(12)
Cl12 0.0572(14) 0.0889(18) 0.0628(14) -0.0246(13) 0.0117(11) 0.0028(12)
C85 0.038(4) 0.032(4) 0.038(4) -0.007(3) 0.003(3) 0.001(3)
Cl13 0.0419(10) 0.0434(11) 0.0419(10) 0.0025(9) -0.0001(8) 0.0001(9)
Cl14 0.0503(12) 0.0376(10) 0.0525(12) -0.0026(9) 0.0016(9) 0.0041(9)
C86 0.044(4) 0.042(5) 0.049(5) 0.013(4) -0.013(3) 0.000(4)
Cl15 0.0478(11) 0.0490(12) 0.0439(11) 0.0007(9) -0.0099(8) 0.0171(9)
Cl16 0.0437(11) 0.0386(10) 0.0546(12) 0.0128(9) 0.0054(8) 0.0069(9)

loop_
_atom_type_symbol
_atom_type_description
_atom_type_scat_dispersion_real
_atom_type_scat_dispersion_imag
_atom_type_scat_source
C C 0.0033 0.0016 'International Tables Vol C Tables 4.2.6.8 and 6.1.1.4'
H H 0.0000 0.0000 'International Tables Vol C Tables 4.2.6.8 and 6.1.1.4'
N N 0.0061 0.0033 'International Tables Vol C Tables 4.2.6.8 and 6.1.1.4'
F F 0.0171 0.0103 'International Tables Vol C Tables 4.2.6.8 and 6.1.1.4'
Cl Cl 0.1484 0.1585 'International Tables Vol C Tables 4.2.6.8 and 6.1.1.4'
Ni Ni 0.3393 1.1124 'International Tables Vol C Tables 4.2.6.8 and 6.1.1.4'

loop_
_geom_angle_atom_site_label_1
_geom_angle_atom_site_label_2
_geom_angle_atom_site_label_3
_geom_angle
N3 Ni1 N2 95.78(17)
N3 Ni1 N4 79.66(17)
N2 Ni1 N4 172.02(18)
N3 Ni1 N1 98.75(17)
N2 Ni1 N1 78.43(17)
N4 Ni1 N1 95.69(17)
N3 Ni1 Cl2 169.43(13)
N2 Ni1 Cl2 89.02(13)
N4 Ni1 Cl2 96.58(13)
N1 Ni1 Cl2 91.44(12)
N3 Ni1 Cl1 91.52(13)
N2 Ni1 Cl1 98.01(13)
N4 Ni1 Cl1 88.70(13)
N1 Ni1 Cl1 169.40(13)
Cl2 Ni1 Cl1 78.46(5)
C39 Ni2 C37 93.2(2)
C39 Ni2 Cl2 175.88(18)
C37 Ni2 Cl2 90.75(17)
C39 Ni2 Cl1 91.15(17)
C37 Ni2 Cl1 175.13(18)
Cl2 Ni2 Cl1 84.83(5)
Ni2 Cl1 Ni1 90.72(5)
Ni2 Cl2 Ni1 90.77(5)
C1 N1 C5 116.6(5)
C1 N1 Ni1 127.7(4)
C5 N1 Ni1 114.2(4)
C6 N2 C10 117.3(5)
C6 N2 Ni1 116.4(4)
C10 N2 Ni1 126.3(4)
C19 N3 C23 116.7(5)
C19 N3 Ni1 128.0(4)
C23 N3 Ni1 115.2(3)
C28 N4 C24 117.8(5)
C28 N4 Ni1 127.3(4)
C24 N4 Ni1 114.4(3)
N1 C1 C2 123.7(5)
N1 C1 H1 118.1
C2 C1 H1 118.1
C1 C2 C3 119.8(5)
C1 C2 H2 120.1
C3 C2 H2 120.1
C4 C3 C2 116.2(5)
C4 C3 C11 123.0(5)
C2 C3 C11 120.8(5)
C5 C4 C3 120.8(5)
C5 C4 H4 119.6
C3 C4 H4 119.6
N1 C5 C4 122.8(5)
N1 C5 C6 114.4(5)
C4 C5 C6 122.8(5)
N2 C6 C7 122.3(5)
N2 C6 C5 114.2(5)
C7 C6 C5 123.4(5)
C6 C7 C8 120.8(5)
C6 C7 H7 119.6
C8 C7 H7 119.6
C7 C8 C9 115.8(5)
C7 C8 C15 123.8(5)
C9 C8 C15 120.4(5)
C10 C9 C8 120.7(5)
C10 C9 H9 119.7
C8 C9 H9 119.7
N2 C10 C9 123.0(5)
N2 C10 H10 118.5
C9 C10 H10 118.5
C14 C11 C13 109.7(5)
C14 C11 C3 109.5(5)
C13 C11 C3 112.3(5)
C14 C11 C12 109.3(5)
C13 C11 C12 106.8(5)
C3 C11 C12 109.2(5)
C11 C12 H12A 109.5
C11 C12 H12B 109.5
H12A C12 H12B 109.5
C11 C12 H12C 109.5
H12A C12 H12C 109.5
H12B C12 H12C 109.5
C11 C13 H13A 109.5
C11 C13 H13B 109.5
H13A C13 H13B 109.5
C11 C13 H13C 109.5
H13A C13 H13C 109.5
H13B C13 H13C 109.5
C11 C14 H14A 109.5
C11 C14 H14B 109.5
H14A C14 H14B 109.5
C11 C14 H14C 109.5
H14A C14 H14C 109.5
H14B C14 H14C 109.5
C8 C15 C17 111.1(5)
C8 C15 C18 107.8(5)
C17 C15 C18 109.1(5)
C8 C15 C16 111.7(5)
C17 C15 C16 109.5(6)
C18 C15 C16 107.6(6)
C15 C16 H16A 109.5
C15 C16 H16B 109.5
H16A C16 H16B 109.5
C15 C16 H16C 109.5
H16A C16 H16C 109.5
H16B C16 H16C 109.5
C15 C17 H17A 109.5
C15 C17 H17B 109.5
H17A C17 H17B 109.5
C15 C17 H17C 109.5
H17A C17 H17C 109.5
H17B C17 H17C 109.5
C15 C18 H18A 109.5
C15 C18 H18B 109.5
H18A C18 H18B 109.5
C15 C18 H18C 109.5
H18A C18 H18C 109.5
H18B C18 H18C 109.5
N3 C19 C20 123.9(5)
N3 C19 H19 118.0
C20 C19 H19 118.0
C19 C20 C21 120.7(5)
C19 C20 H20 119.6
C21 C20 H20 119.6
C20 C21 C22 115.6(5)
C20 C21 C29 122.4(5)
C22 C21 C29 121.7(5)
C23 C22 C21 120.7(5)
C23 C22 H22 119.6
C21 C22 H22 119.6
N3 C23 C22 122.3(5)
N3 C23 C24 115.4(5)
C22 C23 C24 122.4(5)
N4 C24 C25 121.1(5)
N4 C24 C23 114.7(5)
C25 C24 C23 124.1(5)
C24 C25 C26 121.7(5)
C24 C25 H25 119.2
C26 C25 H25 119.2
C25 C26 C27 115.6(5)
C25 C26 C33 123.1(5)
C27 C26 C33 121.3(5)
C28 C27 C26 120.7(5)
C28 C27 H27 119.7
C26 C27 H27 119.7
N4 C28 C27 123.1(5)
N4 C28 H28 118.5
C27 C28 H28 118.5
C30 C29 C21 110.4(5)
C30 C29 C32 108.3(5)
C21 C29 C32 112.4(5)
C30 C29 C31 109.9(5)
C21 C29 C31 106.7(5)
C32 C29 C31 109.0(5)
C29 C30 H30A 109.5
C29 C30 H30B 109.5
H30A C30 H30B 109.5
C29 C30 H30C 109.5
H30A C30 H30C 109.5
H30B C30 H30C 109.5
C29 C31 H31A 109.5
C29 C31 H31B 109.5
H31A C31 H31B 109.5
C29 C31 H31C 109.5
H31A C31 H31C 109.5
H31B C31 H31C 109.5
C29 C32 H32A 109.5
C29 C32 H32B 109.5
H32A C32 H32B 109.5
C29 C32 H32C 109.5
H32A C32 H32C 109.5
H32B C32 H32C 109.5
C34 C33 C36 109.0(5)
C34 C33 C26 112.4(4)
C36 C33 C26 109.9(5)
C34 C33 C35 108.8(5)
C36 C33 C35 109.5(5)
C26 C33 C35 107.2(5)
C33 C34 H34A 109.5
C33 C34 H34B 109.5
H34A C34 H34B 109.5
C33 C34 H34C 109.5
H34A C34 H34C 109.5
H34B C34 H34C 109.5
C33 C35 H35A 109.5
C33 C35 H35B 109.5
H35A C35 H35B 109.5
C33 C35 H35C 109.5
H35A C35 H35C 109.5
H35B C35 H35C 109.5
C33 C36 H36A 109.5
C33 C36 H36B 109.5
H36A C36 H36B 109.5
C33 C36 H36C 109.5
H36A C36 H36C 109.5
H36B C36 H36C 109.5
F2 C37 F1 102.2(4)
F2 C37 C38 103.5(4)
F1 C37 C38 104.0(4)
F2 C37 Ni2 118.8(4)
F1 C37 Ni2 111.2(3)
C38 C37 Ni2 115.3(4)
F4 C38 F5 106.9(5)
F4 C38 F3 106.3(5)
F5 C38 F3 107.2(5)
F4 C38 C37 112.8(5)
F5 C38 C37 110.5(5)
F3 C38 C37 112.9(5)
F7 C39 F6 101.6(4)
F7 C39 C40 105.0(5)
F6 C39 C40 103.7(5)
F7 C39 Ni2 117.8(4)
F6 C39 Ni2 112.3(4)
C40 C39 Ni2 114.8(4)
F8 C40 F10 107.3(5)
F8 C40 F9 106.1(5)
F10 C40 F9 106.7(5)
F8 C40 C39 112.2(5)
F10 C40 C39 112.5(5)
F9 C40 C39 111.7(5)
N6 Ni3 N7 94.56(18)
N6 Ni3 N8 171.47(18)
N7 Ni3 N8 79.12(18)
N6 Ni3 N5 78.88(17)
N7 Ni3 N5 99.64(17)
N8 Ni3 N5 96.41(17)
N6 Ni3 Cl4 90.34(13)
N7 Ni3 Cl4 170.05(13)
N8 Ni3 Cl4 96.79(14)
N5 Ni3 Cl4 89.79(13)
N6 Ni3 Cl3 98.61(13)
N7 Ni3 Cl3 92.01(13)
N8 Ni3 Cl3 87.41(12)
N5 Ni3 Cl3 168.23(13)
Cl4 Ni3 Cl3 78.68(5)
C79 Ni4 C77 92.6(2)
C79 Ni4 Cl4 176.19(18)
C77 Ni4 Cl4 91.12(18)
C79 Ni4 Cl3 91.52(18)
C77 Ni4 Cl3 175.66(18)
Cl4 Ni4 Cl3 84.74(5)
Ni4 Cl3 Ni3 91.04(5)
Ni4 Cl4 Ni3 91.70(6)
C41 N5 C45 117.0(5)
C41 N5 Ni3 126.9(4)
C45 N5 Ni3 114.2(4)
C46 N6 C50 117.9(5)
C46 N6 Ni3 115.7(4)
C50 N6 Ni3 126.3(4)
C59 N7 C63 117.5(5)
C59 N7 Ni3 127.4(4)
C63 N7 Ni3 115.2(4)
C68 N8 C64 117.9(5)
C68 N8 Ni3 126.4(4)
C64 N8 Ni3 115.2(4)
N5 C41 C42 123.5(5)
N5 C41 H41 118.3
C42 C41 H41 118.3
C43 C42 C41 119.9(5)
C43 C42 H42 120.0
C41 C42 H42 120.0
C42 C43 C44 116.7(5)
C42 C43 C51 120.6(5)
C44 C43 C51 122.7(5)
C45 C44 C43 120.8(5)
C45 C44 H44 119.6
C43 C44 H44 119.6
N5 C45 C44 122.0(5)
N5 C45 C46 114.1(5)
C44 C45 C46 124.0(5)
N6 C46 C47 122.3(5)
N6 C46 C45 114.9(5)
C47 C46 C45 122.7(5)
C48 C47 C46 119.9(5)
C48 C47 H47 120.1
C46 C47 H47 120.1
C49 C48 C47 116.1(5)
C49 C48 C55 119.8(5)
C47 C48 C55 124.1(5)
C50 C49 C48 121.3(5)
C50 C49 H49 119.4
C48 C49 H49 119.4
N6 C50 C49 122.4(5)
N6 C50 H50 118.8
C49 C50 H50 118.8
C54 C51 C52 110.3(5)
C54 C51 C53 108.8(5)
C52 C51 C53 109.2(5)
C54 C51 C43 111.8(5)
C52 C51 C43 109.0(5)
C53 C51 C43 107.7(4)
C51 C52 H52A 109.5
C51 C52 H52B 109.5
H52A C52 H52B 109.5
C51 C52 H52C 109.5
H52A C52 H52C 109.5
H52B C52 H52C 109.5
C51 C53 H53A 109.5
C51 C53 H53B 109.5
H53A C53 H53B 109.5
C51 C53 H53C 109.5
H53A C53 H53C 109.5
H53B C53 H53C 109.5
C51 C54 H54A 109.5
C51 C54 H54B 109.5
H54A C54 H54B 109.5
C51 C54 H54C 109.5
H54A C54 H54C 109.5
H54B C54 H54C 109.5
C58 C55 C56 108.7(5)
C58 C55 C48 109.3(5)
C56 C55 C48 110.8(5)
C58 C55 C57 109.7(5)
C56 C55 C57 110.1(5)
C48 C55 C57 108.3(5)
C55 C56 H56A 109.5
C55 C56 H56B 109.5
H56A C56 H56B 109.5
C55 C56 H56C 109.5
H56A C56 H56C 109.5
H56B C56 H56C 109.5
C55 C57 H57A 109.5
C55 C57 H57B 109.5
H57A C57 H57B 109.5
C55 C57 H57C 109.5
H57A C57 H57C 109.5
H57B C57 H57C 109.5
C55 C58 H58A 109.5
C55 C58 H58B 109.5
H58A C58 H58B 109.5
C55 C58 H58C 109.5
H58A C58 H58C 109.5
H58B C58 H58C 109.5
N7 C59 C60 123.3(5)
N7 C59 H59 118.3
C60 C59 H59 118.3
C59 C60 C61 120.0(5)
C59 C60 H60 120.0
C61 C60 H60 120.0
C60 C61 C62 116.9(5)
C60 C61 C69 120.4(5)
C62 C61 C69 122.6(5)
C61 C62 C63 120.7(5)
C61 C62 H62 119.7
C63 C62 H62 119.7
N7 C63 C62 121.7(5)
N7 C63 C64 115.2(5)
C62 C63 C64 123.1(5)
N8 C64 C65 121.6(5)
N8 C64 C63 114.6(5)
C65 C64 C63 123.8(5)
C64 C65 C66 121.0(5)
C64 C65 H65 119.5
C66 C65 H65 119.5
C67 C66 C65 116.2(5)
C67 C66 C73 123.4(5)
C65 C66 C73 120.4(5)
C68 C67 C66 120.2(5)
C68 C67 H67 119.9
C66 C67 H67 119.9
N8 C68 C67 123.1(5)
N8 C68 H68 118.4
C67 C68 H68 118.4
C70 C69 C61 106.2(5)
C70 C69 C72 109.5(5)
C61 C69 C72 112.5(5)
C70 C69 C71 110.1(5)
C61 C69 C71 110.9(5)
C72 C69 C71 107.6(5)
C69 C70 H70A 109.5
C69 C70 H70B 109.5
H70A C70 H70B 109.5
C69 C70 H70C 109.5
H70A C70 H70C 109.5
H70B C70 H70C 109.5
C69 C71 H71A 109.5
C69 C71 H71B 109.5
H71A C71 H71B 109.5
C69 C71 H71C 109.5
H71A C71 H71C 109.5
H71B C71 H71C 109.5
C69 C72 H72A 109.5
C69 C72 H72B 109.5
H72A C72 H72B 109.5
C69 C72 H72C 109.5
H72A C72 H72C 109.5
H72B C72 H72C 109.5
C66 C73 C76 111.2(5)
C66 C73 C75 108.7(5)
C76 C73 C75 109.2(6)
C66 C73 C74 109.3(5)
C76 C73 C74 109.0(6)
C75 C73 C74 109.5(5)
C73 C74 H74A 109.5
C73 C74 H74B 109.5
H74A C74 H74B 109.5
C73 C74 H74C 109.5
H74A C74 H74C 109.5
H74B C74 H74C 109.5
C73 C75 H75A 109.5
C73 C75 H75B 109.5
H75A C75 H75B 109.5
C73 C75 H75C 109.5
H75A C75 H75C 109.5
H75B C75 H75C 109.5
C73 C76 H76A 109.5
C73 C76 H76B 109.5
H76A C76 H76B 109.5
C73 C76 H76C 109.5
H76A C76 H76C 109.5
H76B C76 H76C 109.5
F12 C77 F11 102.1(4)
F12 C77 C78 103.6(5)
F11 C77 C78 103.7(5)
F12 C77 Ni4 119.7(4)
F11 C77 Ni4 111.4(4)
C78 C77 Ni4 114.5(4)
F13 C78 F15 106.9(5)
F13 C78 F14 107.1(5)
F15 C78 F14 106.4(5)
F13 C78 C77 113.1(5)
F15 C78 C77 110.3(5)
F14 C78 C77 112.7(5)
F17 C79 F16 102.1(4)
F17 C79 C80 104.6(5)
F16 C79 C80 103.0(5)
F17 C79 Ni4 117.7(4)
F16 C79 Ni4 111.5(4)
C80 C79 Ni4 116.1(4)
F18 C80 F20 107.5(5)
F18 C80 F19 106.3(5)
F20 C80 F19 106.3(5)
F18 C80 C79 111.7(5)
F20 C80 C79 112.5(5)
F19 C80 C79 112.1(5)
Cl6 C81 Cl5 113.1(6)
Cl6 C81 H81A 109.0
Cl5 C81 H81A 109.0
Cl6 C81 H81B 109.0
Cl5 C81 H81B 109.0
H81A C81 H81B 107.8
Cl6' C81' Cl5' 111.8(14)
Cl6' C81' H81C 109.3
Cl5' C81' H81C 109.3
Cl6' C81' H81D 109.3
Cl5' C81' H81D 109.3
H81C C81' H81D 107.9
Cl8 C82 Cl7 112.9(4)
Cl8 C82 H82A 109.0
Cl7 C82 H82A 109.0
Cl8 C82 H82B 109.0
Cl7 C82 H82B 109.0
H82A C82 H82B 107.8
Cl9 C83 Cl10 111.4(4)
Cl9 C83 H83A 109.3
Cl10 C83 H83A 109.3
Cl9 C83 H83B 109.3
Cl10 C83 H83B 109.3
H83A C83 H83B 108.0
Cl12 C84 Cl11 110.8(4)
Cl12 C84 H84A 109.5
Cl11 C84 H84A 109.5
Cl12 C84 H84B 109.5
Cl11 C84 H84B 109.5
H84A C84 H84B 108.1
Cl14 C85 Cl13 111.7(4)
Cl14 C85 H85A 109.3
Cl13 C85 H85A 109.3
Cl14 C85 H85B 109.3
Cl13 C85 H85B 109.3
H85A C85 H85B 107.9
Cl15 C86 Cl16 112.1(4)
Cl15 C86 H86A 109.2
Cl16 C86 H86A 109.2
Cl15 C86 H86B 109.2
Cl16 C86 H86B 109.2
H86A C86 H86B 107.9

loop_
_geom_bond_atom_site_label_1
_geom_bond_atom_site_label_2
_geom_bond_distance
Ni1 N3 2.047(4)
Ni1 N2 2.053(5)
Ni1 N4 2.057(4)
Ni1 N1 2.080(4)
Ni1 Cl2 2.4258(15)
Ni1 Cl1 2.4269(15)
Ni2 C39 1.919(6)
Ni2 C37 1.930(5)
Ni2 Cl2 2.2746(15)
Ni2 Cl1 2.2753(15)
N1 C1 1.336(7)
N1 C5 1.349(7)
N2 C6 1.341(7)
N2 C10 1.347(7)
N3 C19 1.339(7)
N3 C23 1.346(7)
N4 C28 1.334(7)
N4 C24 1.361(7)
C1 C2 1.381(8)
C1 H1 0.9500
C2 C3 1.396(8)
C2 H2 0.9500
C3 C4 1.384(7)
C3 C11 1.522(8)
C4 C5 1.379(7)
C4 H4 0.9500
C5 C6 1.495(8)
C6 C7 1.386(8)
C7 C8 1.390(8)
C7 H7 0.9500
C8 C9 1.394(8)
C8 C15 1.498(8)
C9 C10 1.369(8)
C9 H9 0.9500
C10 H10 0.9500
C11 C14 1.491(8)
C11 C13 1.517(8)
C11 C12 1.558(8)
C12 H12A 0.9800
C12 H12B 0.9800
C12 H12C 0.9800
C13 H13A 0.9800
C13 H13B 0.9800
C13 H13C 0.9800
C14 H14A 0.9800
C14 H14B 0.9800
C14 H14C 0.9800
C15 C17 1.509(9)
C15 C18 1.537(9)
C15 C16 1.540(9)
C16 H16A 0.9800
C16 H16B 0.9800
C16 H16C 0.9800
C17 H17A 0.9800
C17 H17B 0.9800
C17 H17C 0.9800
C18 H18A 0.9800
C18 H18B 0.9800
C18 H18C 0.9800
C19 C20 1.365(8)
C19 H19 0.9500
C20 C21 1.384(8)
C20 H20 0.9500
C21 C22 1.399(7)
C21 C29 1.526(8)
C22 C23 1.387(7)
C22 H22 0.9500
C23 C24 1.482(7)
C24 C25 1.383(7)
C25 C26 1.388(7)
C25 H25 0.9500
C26 C27 1.397(7)
C26 C33 1.530(8)
C27 C28 1.374(8)
C27 H27 0.9500
C28 H28 0.9500
C29 C30 1.520(8)
C29 C32 1.530(8)
C29 C31 1.536(8)
C30 H30A 0.9800
C30 H30B 0.9800
C30 H30C 0.9800
C31 H31A 0.9800
C31 H31B 0.9800
C31 H31C 0.9800
C32 H32A 0.9800
C32 H32B 0.9800
C32 H32C 0.9800
C33 C34 1.517(8)
C33 C36 1.530(8)
C33 C35 1.534(8)
C34 H34A 0.9800
C34 H34B 0.9800
C34 H34C 0.9800
C35 H35A 0.9800
C35 H35B 0.9800
C35 H35C 0.9800
C36 H36A 0.9800
C36 H36B 0.9800
C36 H36C 0.9800
C37 F2 1.377(6)
C37 F1 1.392(6)
C37 C38 1.530(8)
C38 F4 1.328(7)
C38 F5 1.333(7)
C38 F3 1.339(6)
C39 F7 1.387(6)
C39 F6 1.392(6)
C39 C40 1.523(8)
C40 F8 1.328(7)
C40 F10 1.331(7)
C40 F9 1.348(6)
Ni3 N6 2.049(5)
Ni3 N7 2.059(4)
Ni3 N8 2.060(5)
Ni3 N5 2.069(4)
Ni3 Cl4 2.4228(15)
Ni3 Cl3 2.4295(15)
Ni4 C79 1.915(6)
Ni4 C77 1.932(6)
Ni4 Cl4 2.2720(15)
Ni4 Cl3 2.2922(16)
N5 C41 1.336(7)
N5 C45 1.351(7)
N6 C46 1.341(7)
N6 C50 1.343(7)
N7 C59 1.344(7)
N7 C63 1.353(7)
N8 C68 1.332(7)
N8 C64 1.354(7)
C41 C42 1.381(7)
C41 H41 0.9500
C42 C43 1.380(8)
C42 H42 0.9500
C43 C44 1.383(7)
C43 C51 1.543(7)
C44 C45 1.383(8)
C44 H44 0.9500
C45 C46 1.487(7)
C46 C47 1.398(7)
C47 C48 1.395(7)
C47 H47 0.9500
C48 C49 1.392(8)
C48 C55 1.526(8)
C49 C50 1.367(8)
C49 H49 0.9500
C50 H50 0.9500
C51 C54 1.526(8)
C51 C52 1.530(8)
C51 C53 1.542(8)
C52 H52A 0.9800
C52 H52B 0.9800
C52 H52C 0.9800
C53 H53A 0.9800
C53 H53B 0.9800
C53 H53C 0.9800
C54 H54A 0.9800
C54 H54B 0.9800
C54 H54C 0.9800
C55 C58 1.523(8)
C55 C56 1.524(8)
C55 C57 1.533(8)
C56 H56A 0.9800
C56 H56B 0.9800
C56 H56C 0.9800
C57 H57A 0.9800
C57 H57B 0.9800
C57 H57C 0.9800
C58 H58A 0.9800
C58 H58B 0.9800
C58 H58C 0.9800
C59 C60 1.383(8)
C59 H59 0.9500
C60 C61 1.386(8)
C60 H60 0.9500
C61 C62 1.390(8)
C61 C69 1.532(8)
C62 C63 1.393(8)
C62 H62 0.9500
C63 C64 1.484(8)
C64 C65 1.371(8)
C65 C66 1.401(8)
C65 H65 0.9500
C66 C67 1.384(8)
C66 C73 1.512(8)
C67 C68 1.378(8)
C67 H67 0.9500
C68 H68 0.9500
C69 C70 1.524(8)
C69 C72 1.533(8)
C69 C71 1.537(8)
C70 H70A 0.9800
C70 H70B 0.9800
C70 H70C 0.9800
C71 H71A 0.9800
C71 H71B 0.9800
C71 H71C 0.9800
C72 H72A 0.9800
C72 H72B 0.9800
C72 H72C 0.9800
C73 C76 1.531(9)
C73 C75 1.534(9)
C73 C74 1.535(9)
C74 H74A 0.9800
C74 H74B 0.9800
C74 H74C 0.9800
C75 H75A 0.9800
C75 H75B 0.9800
C75 H75C 0.9800
C76 H76A 0.9800
C76 H76B 0.9800
C76 H76C 0.9800
C77 F12 1.371(6)
C77 F11 1.404(6)
C77 C78 1.516(8)
C78 F13 1.327(7)
C78 F15 1.341(7)
C78 F14 1.345(7)
C79 F17 1.384(6)
C79 F16 1.391(6)
C79 C80 1.529(8)
C80 F18 1.321(7)
C80 F20 1.338(7)
C80 F19 1.345(7)
C81 Cl6 1.730(9)
C81 Cl5 1.740(6)
C81 H81A 0.9900
C81 H81B 0.9900
C81' Cl6' 1.735(11)
C81' Cl5' 1.735(10)
C81' H81C 0.9900
C81' H81D 0.9900
C82 Cl8 1.740(8)
C82 Cl7 1.761(8)
C82 H82A 0.9900
C82 H82B 0.9900
C83 Cl9 1.764(7)
C83 Cl10 1.769(6)
C83 H83A 0.9900
C83 H83B 0.9900
C84 Cl12 1.747(7)
C84 Cl11 1.758(7)
C84 H84A 0.9900
C84 H84B 0.9900
C85 Cl14 1.755(7)
C85 Cl13 1.782(7)
C85 H85A 0.9900
C85 H85B 0.9900
C86 Cl15 1.746(7)
C86 Cl16 1.751(7)
C86 H86A 0.9900
C86 H86B 0.9900

loop_
_geom_torsion_atom_site_label_1
_geom_torsion_atom_site_label_2
_geom_torsion_atom_site_label_3
_geom_torsion_atom_site_label_4
_geom_torsion
C39 Ni2 Cl1 Ni1 149.36(18)
C37 Ni2 Cl1 Ni1 -5(2)
Cl2 Ni2 Cl1 Ni1 -29.69(5)
N3 Ni1 Cl1 Ni2 -148.43(13)
N2 Ni1 Cl1 Ni2 115.52(13)
N4 Ni1 Cl1 Ni2 -68.81(13)
N1 Ni1 Cl1 Ni2 45.9(7)
Cl2 Ni1 Cl1 Ni2 28.17(5)
C39 Ni2 Cl2 Ni1 16(3)
C37 Ni2 Cl2 Ni1 -148.23(17)
Cl1 Ni2 Cl2 Ni1 29.71(5)
N3 Ni1 Cl2 Ni2 -9.4(7)
N2 Ni1 Cl2 Ni2 -126.57(13)
N4 Ni1 Cl2 Ni2 59.13(13)
N1 Ni1 Cl2 Ni2 155.03(13)
Cl1 Ni1 Cl2 Ni2 -28.18(5)
N3 Ni1 N1 C1 87.5(5)
N2 Ni1 N1 C1 -178.4(5)
N4 Ni1 N1 C1 7.1(5)
Cl2 Ni1 N1 C1 -89.7(4)
Cl1 Ni1 N1 C1 -107.0(7)
N3 Ni1 N1 C5 -107.4(4)
N2 Ni1 N1 C5 -13.3(4)
N4 Ni1 N1 C5 172.2(4)
Cl2 Ni1 N1 C5 75.4(4)
Cl1 Ni1 N1 C5 58.0(9)
N3 Ni1 N2 C6 104.9(4)
N4 Ni1 N2 C6 50.2(15)
N1 Ni1 N2 C6 7.1(4)
Cl2 Ni1 N2 C6 -84.5(4)
Cl1 Ni1 N2 C6 -162.7(4)
N3 Ni1 N2 C10 -73.4(4)
N4 Ni1 N2 C10 -128.2(12)
N1 Ni1 N2 C10 -171.2(5)
Cl2 Ni1 N2 C10 97.1(4)
Cl1 Ni1 N2 C10 18.9(4)
N2 Ni1 N3 C19 3.6(5)
N4 Ni1 N3 C19 177.0(5)
N1 Ni1 N3 C19 82.8(5)
Cl2 Ni1 N3 C19 -113.0(7)
Cl1 Ni1 N3 C19 -94.6(5)
N2 Ni1 N3 C23 -179.3(4)
N4 Ni1 N3 C23 -5.9(4)
N1 Ni1 N3 C23 -100.2(4)
Cl2 Ni1 N3 C23 64.1(9)
Cl1 Ni1 N3 C23 82.5(4)
N3 Ni1 N4 C28 179.8(5)
N2 Ni1 N4 C28 -124.6(12)
N1 Ni1 N4 C28 -82.3(5)
Cl2 Ni1 N4 C28 9.8(5)
Cl1 Ni1 N4 C28 88.0(5)
N3 Ni1 N4 C24 7.3(4)
N2 Ni1 N4 C24 62.9(14)
N1 Ni1 N4 C24 105.1(4)
Cl2 Ni1 N4 C24 -162.7(3)
Cl1 Ni1 N4 C24 -84.5(4)
C5 N1 C1 C2 -3.0(8)
Ni1 N1 C1 C2 161.7(4)
N1 C1 C2 C3 -0.9(8)
C1 C2 C3 C4 3.7(8)
C1 C2 C3 C11 -177.7(5)
C2 C3 C4 C5 -2.6(8)
C11 C3 C4 C5 178.9(5)
C1 N1 C5 C4 4.2(8)
Ni1 N1 C5 C4 -162.6(4)
C1 N1 C5 C6 -176.2(4)
Ni1 N1 C5 C6 16.9(6)
C3 C4 C5 N1 -1.4(8)
C3 C4 C5 C6 179.1(5)
C10 N2 C6 C7 1.9(8)
Ni1 N2 C6 C7 -176.6(4)
C10 N2 C6 C5 178.1(4)
Ni1 N2 C6 C5 -0.4(6)
N1 C5 C6 N2 -11.1(7)
C4 C5 C6 N2 168.5(5)
N1 C5 C6 C7 165.1(5)
C4 C5 C6 C7 -15.3(8)
N2 C6 C7 C8 -0.5(9)
C5 C6 C7 C8 -176.4(5)
C6 C7 C8 C9 -1.8(8)
C6 C7 C8 C15 177.5(5)
C7 C8 C9 C10 2.6(8)
C15 C8 C9 C10 -176.7(5)
C6 N2 C10 C9 -1.0(8)
Ni1 N2 C10 C9 177.4(4)
C8 C9 C10 N2 -1.4(8)
C4 C3 C11 C14 111.1(6)
C2 C3 C11 C14 -67.4(7)
C4 C3 C11 C13 -11.0(8)
C2 C3 C11 C13 170.5(5)
C4 C3 C11 C12 -129.3(6)
C2 C3 C11 C12 52.2(7)
C7 C8 C15 C17 120.1(6)
C9 C8 C15 C17 -60.7(7)
C7 C8 C15 C18 -120.4(6)
C9 C8 C15 C18 58.8(7)
C7 C8 C15 C16 -2.4(9)
C9 C8 C15 C16 176.8(6)
C23 N3 C19 C20 0.5(8)
Ni1 N3 C19 C20 177.5(4)
N3 C19 C20 C21 -1.1(9)
C19 C20 C21 C22 1.1(8)
C19 C20 C21 C29 175.1(5)
C20 C21 C22 C23 -0.6(8)
C29 C21 C22 C23 -174.7(5)
C19 N3 C23 C22 0.0(8)
Ni1 N3 C23 C22 -177.4(4)
C19 N3 C23 C24 -178.8(5)
Ni1 N3 C23 C24 3.8(6)
C21 C22 C23 N3 0.1(8)
C21 C22 C23 C24 178.9(5)
C28 N4 C24 C25 -1.3(8)
Ni1 N4 C24 C25 172.0(4)
C28 N4 C24 C23 179.3(5)
Ni1 N4 C24 C23 -7.4(6)
N3 C23 C24 N4 2.5(7)
C22 C23 C24 N4 -176.4(5)
N3 C23 C24 C25 -176.9(5)
C22 C23 C24 C25 4.3(9)
N4 C24 C25 C26 1.8(8)
C23 C24 C25 C26 -178.8(5)
C24 C25 C26 C27 0.0(8)
C24 C25 C26 C33 179.5(5)
C25 C26 C27 C28 -2.4(8)
C33 C26 C27 C28 178.1(5)
C24 N4 C28 C27 -1.1(8)
Ni1 N4 C28 C27 -173.4(4)
C26 C27 C28 N4 3.1(9)
C20 C21 C29 C30 41.5(7)
C22 C21 C29 C30 -144.8(6)
C20 C21 C29 C32 162.6(5)
C22 C21 C29 C32 -23.7(8)
C20 C21 C29 C31 -78.0(7)
C22 C21 C29 C31 95.7(6)
C25 C26 C33 C34 13.4(8)
C27 C26 C33 C34 -167.2(5)
C25 C26 C33 C36 135.0(6)
C27 C26 C33 C36 -45.6(7)
C25 C26 C33 C35 -106.1(6)
C27 C26 C33 C35 73.3(7)
C39 Ni2 C37 F2 -23.2(4)
Cl2 Ni2 C37 F2 155.7(4)
Cl1 Ni2 C37 F2 130.8(19)
C39 Ni2 C37 F1 -141.4(4)
Cl2 Ni2 C37 F1 37.5(4)
Cl1 Ni2 C37 F1 13(2)
C39 Ni2 C37 C38 100.4(4)
Cl2 Ni2 C37 C38 -80.7(4)
Cl1 Ni2 C37 C38 -106(2)
F2 C37 C38 F4 -177.9(4)
F1 C37 C38 F4 -71.4(6)
Ni2 C37 C38 F4 50.7(6)
F2 C37 C38 F5 62.6(6)
F1 C37 C38 F5 169.1(4)
Ni2 C37 C38 F5 -68.8(5)
F2 C37 C38 F3 -57.4(6)
F1 C37 C38 F3 49.1(6)
Ni2 C37 C38 F3 171.2(4)
C37 Ni2 C39 F7 -32.3(4)
Cl2 Ni2 C39 F7 163(2)
Cl1 Ni2 C39 F7 149.8(4)
C37 Ni2 C39 F6 -149.8(4)
Cl2 Ni2 C39 F6 45(3)
Cl1 Ni2 C39 F6 32.3(4)
C37 Ni2 C39 C40 92.1(4)
Cl2 Ni2 C39 C40 -73(3)
Cl1 Ni2 C39 C40 -85.8(4)
F7 C39 C40 F8 -168.4(4)
F6 C39 C40 F8 -62.2(6)
Ni2 C39 C40 F8 60.6(6)
F7 C39 C40 F10 70.5(6)
F6 C39 C40 F10 176.8(4)
Ni2 C39 C40 F10 -60.4(6)
F7 C39 C40 F9 -49.4(6)
F6 C39 C40 F9 56.8(6)
Ni2 C39 C40 F9 179.6(4)
C79 Ni4 Cl3 Ni3 -150.96(18)
C77 Ni4 Cl3 Ni3 11(2)
Cl4 Ni4 Cl3 Ni3 28.31(5)
N6 Ni3 Cl3 Ni4 -115.46(13)
N7 Ni3 Cl3 Ni4 149.62(13)
N8 Ni3 Cl3 Ni4 70.60(14)
N5 Ni3 Cl3 Ni4 -38.7(7)
Cl4 Ni3 Cl3 Ni4 -26.85(5)
C79 Ni4 Cl4 Ni3 -17(3)
C77 Ni4 Cl4 Ni3 150.29(17)
Cl3 Ni4 Cl4 Ni3 -28.41(5)
N6 Ni3 Cl4 Ni4 125.83(13)
N7 Ni3 Cl4 Ni4 6.2(8)
N8 Ni3 Cl4 Ni4 -58.86(13)
N5 Ni3 Cl4 Ni4 -155.29(13)
Cl3 Ni3 Cl4 Ni4 27.12(5)
N6 Ni3 N5 C41 176.5(5)
N7 Ni3 N5 C41 -90.7(5)
N8 Ni3 N5 C41 -10.7(5)
Cl4 Ni3 N5 C41 86.1(4)
Cl3 Ni3 N5 C41 97.8(7)
N6 Ni3 N5 C45 12.5(4)
N7 Ni3 N5 C45 105.3(4)
N8 Ni3 N5 C45 -174.7(4)
Cl4 Ni3 N5 C45 -77.9(4)
Cl3 Ni3 N5 C45 -66.3(8)
N7 Ni3 N6 C46 -104.5(4)
N8 Ni3 N6 C46 -62.6(14)
N5 Ni3 N6 C46 -5.5(4)
Cl4 Ni3 N6 C46 84.2(4)
Cl3 Ni3 N6 C46 162.8(4)
N7 Ni3 N6 C50 71.7(4)
N8 Ni3 N6 C50 113.6(12)
N5 Ni3 N6 C50 170.7(5)
Cl4 Ni3 N6 C50 -99.6(4)
Cl3 Ni3 N6 C50 -21.0(4)
N6 Ni3 N7 C59 -1.0(5)
N8 Ni3 N7 C59 -175.2(5)
N5 Ni3 N7 C59 -80.4(5)
Cl4 Ni3 N7 C59 118.3(8)
Cl3 Ni3 N7 C59 97.8(4)
N6 Ni3 N7 C63 -179.5(4)
N8 Ni3 N7 C63 6.2(4)
N5 Ni3 N7 C63 101.0(4)
Cl4 Ni3 N7 C63 -60.3(10)
Cl3 Ni3 N7 C63 -80.7(4)
N6 Ni3 N8 C68 137.6(11)
N7 Ni3 N8 C68 -179.7(4)
N5 Ni3 N8 C68 81.6(4)
Cl4 Ni3 N8 C68 -8.9(4)
Cl3 Ni3 N8 C68 -87.2(4)
N6 Ni3 N8 C64 -51.0(14)
N7 Ni3 N8 C64 -8.3(4)
N5 Ni3 N8 C64 -107.0(4)
Cl4 Ni3 N8 C64 162.5(3)
Cl3 Ni3 N8 C64 84.2(4)
C45 N5 C41 C42 1.9(8)
Ni3 N5 C41 C42 -161.7(4)
N5 C41 C42 C43 0.6(8)
C41 C42 C43 C44 -2.4(8)
C41 C42 C43 C51 178.6(5)
C42 C43 C44 C45 1.8(8)
C51 C43 C44 C45 -179.3(5)
C41 N5 C45 C44 -2.6(8)
Ni3 N5 C45 C44 163.2(4)
C41 N5 C45 C46 177.4(5)
Ni3 N5 C45 C46 -16.9(6)
C43 C44 C45 N5 0.7(8)
C43 C44 C45 C46 -179.3(5)
C50 N6 C46 C47 -1.4(8)
Ni3 N6 C46 C47 175.1(4)
C50 N6 C46 C45 -178.2(5)
Ni3 N6 C46 C45 -1.7(6)
N5 C45 C46 N6 12.4(7)
C44 C45 C46 N6 -167.6(5)
N5 C45 C46 C47 -164.4(5)
C44 C45 C46 C47 15.6(8)
N6 C46 C47 C48 0.2(8)
C45 C46 C47 C48 176.7(5)
C46 C47 C48 C49 1.4(8)
C46 C47 C48 C55 -177.5(5)
C47 C48 C49 C50 -1.9(8)
C55 C48 C49 C50 177.1(5)
C46 N6 C50 C49 1.0(8)
Ni3 N6 C50 C49 -175.1(4)
C48 C49 C50 N6 0.7(9)
C42 C43 C51 C54 -175.2(5)
C44 C43 C51 C54 5.9(8)
C42 C43 C51 C52 -53.0(7)
C44 C43 C51 C52 128.1(6)
C42 C43 C51 C53 65.4(7)
C44 C43 C51 C53 -113.5(6)
C49 C48 C55 C58 -52.4(7)
C47 C48 C55 C58 126.5(6)
C49 C48 C55 C56 -172.1(5)
C47 C48 C55 C56 6.7(8)
C49 C48 C55 C57 67.1(7)
C47 C48 C55 C57 -114.1(6)
C63 N7 C59 C60 -0.2(8)
Ni3 N7 C59 C60 -178.8(4)
N7 C59 C60 C61 -0.3(8)
C59 C60 C61 C62 1.1(8)
C59 C60 C61 C69 -175.5(5)
C60 C61 C62 C63 -1.3(8)
C69 C61 C62 C63 175.2(5)
C59 N7 C63 C62 0.0(8)
Ni3 N7 C63 C62 178.7(4)
C59 N7 C63 C64 177.9(5)
Ni3 N7 C63 C64 -3.4(6)
C61 C62 C63 N7 0.8(8)
C61 C62 C63 C64 -176.9(5)
C68 N8 C64 C65 1.9(8)
Ni3 N8 C64 C65 -170.3(4)
C68 N8 C64 C63 -178.9(4)
Ni3 N8 C64 C63 8.9(6)
N7 C63 C64 N8 -3.7(7)
C62 C63 C64 N8 174.2(5)
N7 C63 C64 C65 175.5(5)
C62 C63 C64 C65 -6.6(8)
N8 C64 C65 C66 -1.2(8)
C63 C64 C65 C66 179.7(5)
C64 C65 C66 C67 -1.0(8)
C64 C65 C66 C73 176.4(5)
C65 C66 C67 C68 2.4(8)
C73 C66 C67 C68 -175.0(5)
C64 N8 C68 C67 -0.5(8)
Ni3 N8 C68 C67 170.7(4)
C66 C67 C68 N8 -1.7(8)
C60 C61 C69 C70 71.5(7)
C62 C61 C69 C70 -104.9(6)
C60 C61 C69 C72 -168.7(5)
C62 C61 C69 C72 15.0(8)
C60 C61 C69 C71 -48.1(7)
C62 C61 C69 C71 135.5(6)
C67 C66 C73 C76 -7.1(9)
C65 C66 C73 C76 175.7(6)
C67 C66 C73 C75 113.1(6)
C65 C66 C73 C75 -64.2(7)
C67 C66 C73 C74 -127.4(6)
C65 C66 C73 C74 55.3(7)
C79 Ni4 C77 F12 23.1(4)
Cl4 Ni4 C77 F12 -156.1(4)
Cl3 Ni4 C77 F12 -139(2)
C79 Ni4 C77 F11 141.9(4)
Cl4 Ni4 C77 F11 -37.3(4)
Cl3 Ni4 C77 F11 -20(3)
C79 Ni4 C77 C78 -100.8(4)
Cl4 Ni4 C77 C78 80.0(4)
Cl3 Ni4 C77 C78 97(2)
F12 C77 C78 F13 177.0(5)
F11 C77 C78 F13 70.6(6)
Ni4 C77 C78 F13 -50.9(6)
F12 C77 C78 F15 -63.4(6)
F11 C77 C78 F15 -169.8(5)
Ni4 C77 C78 F15 68.7(6)
F12 C77 C78 F14 55.3(6)
F11 C77 C78 F14 -51.0(6)
Ni4 C77 C78 F14 -172.6(4)
C77 Ni4 C79 F17 34.2(4)
Cl4 Ni4 C79 F17 -158(2)
Cl3 Ni4 C79 F17 -147.2(4)
C77 Ni4 C79 F16 151.6(4)
Cl4 Ni4 C79 F16 -41(3)
Cl3 Ni4 C79 F16 -29.8(4)
C77 Ni4 C79 C80 -90.8(5)
Cl4 Ni4 C79 C80 77(3)
Cl3 Ni4 C79 C80 87.8(4)
F17 C79 C80 F18 175.4(4)
F16 C79 C80 F18 69.0(6)
Ni4 C79 C80 F18 -53.2(6)
F17 C79 C80 F20 54.3(6)
F16 C79 C80 F20 -52.1(6)
Ni4 C79 C80 F20 -174.2(4)
F17 C79 C80 F19 -65.4(6)
F16 C79 C80 F19 -171.8(4)
Ni4 C79 C80 F19 66.1(6)
